data_7128921
loop_
_publ_author_name
'Sawano, Takahiro'
'Matsui, Takeshi'
'Koga, Marina'
'Ishikawa, Eri'
'Takeuchi, Ryo'

_publ_section_title
;
 Iridium-catalyzed C3-selective asymmetric allylation of 7-azaindoles with
 secondary allylic alcohols.
;
_journal_issue 76
_journal_name_full 'Chemical communications (Cambridge, England)'
_journal_page_first 9684
_journal_page_last 9687
_journal_paper_doi 10.1039/d1cc03968g
_journal_volume 57
_journal_year 2021
_chemical_absolute_configuration ad
_chemical_formula_moiety 'C17 H15 Br N2'
_chemical_formula_sum 'C17 H15 Br N2'
_chemical_formula_weight 327.22
_chemical_melting_point 405
_space_group_crystal_system monoclinic
_space_group_IT_number 4
_space_group_name_Hall 'P 2yb'
_space_group_name_H-M_alt 'P 1 21 1'
_atom_sites_solution_hydrogens geom
_atom_sites_solution_primary direct
_atom_sites_solution_secondary difmap
_audit_update_record
;
2021-04-26 deposited with the CCDC.	2021-09-01 downloaded from the CCDC.
;
_cell_angle_alpha 90.0000
_cell_angle_beta 93.34(2)
_cell_angle_gamma 90.0000
_cell_formula_units_Z 4
_cell_length_a 8.928(5)
_cell_length_b 17.983(10)
_cell_length_c 9.771(6)
_cell_measurement_reflns_used 8141
_cell_measurement_temperature 296
_cell_measurement_theta_max 27.36
_cell_measurement_theta_min 3.00
_cell_volume 1566.1(16)
_computing_cell_refinement 'RAPID AUTO'
_computing_data_collection 'RAPID AUTO (Rigaku, ????)'
_computing_data_reduction 'RAPID AUTO'
_computing_molecular_graphics 'CrystalStructure 4.3'
_computing_publication_material 'CrystalStructure 4.3 (Rigaku, 2019)'
_computing_structure_refinement 'SHELXL Version 2018/3 (Sheldrick, 2008)'
_computing_structure_solution 'SHELXT Version 2018/2 (Sheldrick, 2014)'
_diffrn_ambient_temperature 296
_diffrn_detector_area_resol_mean 10.000
_diffrn_measured_fraction_theta_full 0.998
_diffrn_measured_fraction_theta_max 0.997
_diffrn_measurement_device_type 'Rigaku R-AXIS RAPID'
_diffrn_measurement_method \w
_diffrn_radiation_type 'Mo K\a'
_diffrn_radiation_wavelength 0.71075
_diffrn_reflns_av_R_equivalents 0.0722
_diffrn_reflns_av_unetI/netI 0.1017
_diffrn_reflns_Laue_measured_fraction_full 0.998
_diffrn_reflns_Laue_measured_fraction_max 0.997
_diffrn_reflns_limit_h_max 9
_diffrn_reflns_limit_h_min -11
_diffrn_reflns_limit_k_max 23
_diffrn_reflns_limit_k_min -23
_diffrn_reflns_limit_l_max 12
_diffrn_reflns_limit_l_min -12
_diffrn_reflns_number 15324
_diffrn_reflns_point_group_measured_fraction_full 0.994
_diffrn_reflns_point_group_measured_fraction_max 0.989
_diffrn_reflns_theta_full 25.242
_diffrn_reflns_theta_max 27.447
_diffrn_reflns_theta_min 3.005
_diffrn_standards_number 0
_exptl_absorpt_coefficient_mu 2.624
_exptl_absorpt_correction_T_max 0.269
_exptl_absorpt_correction_T_min 0.188
_exptl_absorpt_correction_type numerical
_exptl_absorpt_process_details 'NUMABS (Rigaku, 1999)'
_exptl_crystal_colour yellow
_exptl_crystal_density_diffrn 1.388
_exptl_crystal_density_method 'not measured'
_exptl_crystal_description block
_exptl_crystal_F_000 664.00
_exptl_crystal_recrystallization_method 'Re-crystallisation from solvent'
_exptl_crystal_size_max 0.800
_exptl_crystal_size_mid 0.800
_exptl_crystal_size_min 0.500
_refine_diff_density_max 0.41
_refine_diff_density_min -0.37
_refine_ls_abs_structure_details
;
 Flack x determined using 1347 quotients [(I+)-(I-)]/[(I+)+(I-)]
 (Parsons, Flack and Wagner, Acta Cryst. B69 (2013) 249-259).
;
_refine_ls_abs_structure_Flack -0.004(11)
_refine_ls_extinction_coef 0.012(2)
_refine_ls_extinction_method SHELXL
_refine_ls_goodness_of_fit_ref 0.931
_refine_ls_hydrogen_treatment mixed
_refine_ls_number_parameters 406
_refine_ls_number_reflns 7098
_refine_ls_number_restraints 1
_refine_ls_R_factor_all 0.0920
_refine_ls_R_factor_gt 0.0513
_refine_ls_shift/su_max 0.001
_refine_ls_structure_factor_coef Fsqd
_refine_ls_weighting_details 'w = 1/[\s^2^(Fo^2^)+(0.0611P)^2^] where P=(Fo^2^+2Fc^2^)/3'
_refine_ls_weighting_scheme calc
_refine_ls_wR_factor_gt 0.1209
_refine_ls_wR_factor_ref 0.1400
_reflns_Friedel_coverage 0.923
_reflns_Friedel_fraction_full 0.989
_reflns_Friedel_fraction_max 0.981
_reflns_number_gt 4128
_reflns_number_total 7098
_reflns_threshold_expression F^2^>2.0\s(F^2^)
_cod_data_source_file d1cc03968g2.cif
_cod_data_source_block SawaMari120C
_cod_depositor_comments 'Adding full bibliography for 7128920--7128921.cif.'
_cod_database_code 7128921

loop_
_space_group_symop_id
_space_group_symop_operation_xyz
1 +X,+Y,+Z
2 -X,1/2+Y,-Z

loop_
_atom_site_label
_atom_site_type_symbol
_atom_site_fract_x
_atom_site_fract_y
_atom_site_fract_z
_atom_site_U_iso_or_equiv
_atom_site_adp_type
_atom_site_occupancy
_atom_site_site_symmetry_order
_atom_site_calc_flag
_atom_site_refinement_flags_posn
_atom_site_refinement_flags_adp
_atom_site_refinement_flags_occupancy
_atom_site_disorder_assembly
_atom_site_disorder_group
Br1 Br -0.22693(10) 0.64980(6) 0.58275(11) 0.1059(4) Uani 1 1 d . . . . .
Br2 Br 0.99317(9) 0.36649(6) 0.75642(10) 0.0935(3) Uani 1 1 d . . . . .
N1 N 0.1806(6) 0.5460(3) 0.6422(6) 0.0604(13) Uani 1 1 d . . . . .
N2 N 0.3864(6) 0.5469(3) 0.4979(6) 0.0637(14) Uani 1 1 d . . . . .
H2A H 0.447896 0.519993 0.547556 0.076 Uiso 1 1 calc R U . . .
N3 N 0.3692(6) 0.4550(3) 0.8361(6) 0.0619(14) Uani 1 1 d . . . . .
H3A H 0.304071 0.479060 0.785131 0.074 Uiso 1 1 calc R U . . .
N4 N 0.5737(7) 0.4585(3) 0.6897(6) 0.0627(14) Uani 1 1 d . . . . .
C1 C 0.2825(8) 0.6635(4) 0.1926(7) 0.0630(16) Uani 1 1 d . . . . .
C2 C 0.4339(8) 0.6693(4) 0.1301(7) 0.0638(17) Uani 1 1 d . . . . .
C3 C 0.4630(11) 0.6291(4) 0.0172(9) 0.081(2) Uani 1 1 d . . . . .
C4 C 0.5991(12) 0.6312(6) -0.0430(11) 0.105(3) Uani 1 1 d . . . . .
H4A H 0.616441 0.602582 -0.119832 0.126 Uiso 1 1 calc R U . . .
C5 C 0.7064(14) 0.6766(7) 0.0144(15) 0.118(4) Uani 1 1 d . . . . .
H5A H 0.798066 0.680163 -0.025737 0.142 Uiso 1 1 calc R U . . .
C6 C 0.6841(11) 0.7166(6) 0.1276(14) 0.108(3) Uani 1 1 d . . . . .
H6A H 0.761285 0.746380 0.164746 0.129 Uiso 1 1 calc R U . . .
C7 C 0.5474(9) 0.7144(4) 0.1910(9) 0.076(2) Uani 1 1 d . . . . .
C8 C 0.5258(12) 0.7598(5) 0.3173(11) 0.101(3) Uani 1 1 d . . . . .
H8A H 0.426518 0.751821 0.347150 0.121 Uiso 1 1 calc R U . . .
H8B H 0.598243 0.745073 0.388656 0.121 Uiso 1 1 calc R U . . .
H8C H 0.538873 0.811530 0.296902 0.121 Uiso 1 1 calc R U . . .
C9 C 0.1601(10) 0.6375(6) 0.0909(8) 0.087(3) Uani 1 1 d . . . . .
C10 C 0.0916(11) 0.5742(7) 0.0910(9) 0.106(3) Uani 1 1 d . . . . .
H10A H 0.116686 0.539369 0.158899 0.127 Uiso 1 1 calc R U . . .
H10B H 0.017254 0.563495 0.023308 0.127 Uiso 1 1 calc R U . . .
C11 C 0.4147(9) 0.5782(4) 0.3737(7) 0.0650(17) Uani 1 1 d . . . . .
C12 C 0.2935(8) 0.6170(3) 0.3215(6) 0.0563(15) Uani 1 1 d . . . . .
C13 C 0.1824(8) 0.6102(3) 0.4211(6) 0.0522(14) Uani 1 1 d . . . . .
C14 C 0.0372(7) 0.6374(4) 0.4354(7) 0.0558(15) Uani 1 1 d . . . . .
C15 C -0.0302(8) 0.6176(3) 0.5540(7) 0.0583(16) Uani 1 1 d . . . . .
C16 C 0.0408(8) 0.5727(4) 0.6530(7) 0.0623(17) Uani 1 1 d . . . . .
C17 C 0.2466(7) 0.5654(3) 0.5287(6) 0.0523(14) Uani 1 1 d . . . . .
C18 C 0.4978(8) 0.3499(4) 1.1502(7) 0.0616(17) Uani 1 1 d . . . . .
H18 H 0.512810 0.297598 1.126773 0.074 Uiso 1 1 calc R U . . .
C19 C 0.6431(7) 0.3755(4) 1.2267(6) 0.0598(15) Uani 1 1 d . . . . .
C20 C 0.6838(9) 0.4502(5) 1.2235(8) 0.0714(19) Uani 1 1 d . . . . .
C21 C 0.8101(10) 0.4756(5) 1.2876(8) 0.087(2) Uani 1 1 d . . . . .
H21 H 0.831574 0.526202 1.286358 0.105 Uiso 1 1 calc R U . . .
C22 C 0.9068(11) 0.4282(7) 1.3544(10) 0.108(3) Uani 1 1 d . . . . .
H22 H 0.995961 0.445716 1.396552 0.129 Uiso 1 1 calc R U . . .
C23 C 0.8714(11) 0.3537(7) 1.3590(9) 0.104(3) Uani 1 1 d . . . . .
C24 C 0.7393(9) 0.3256(4) 1.2964(7) 0.073(2) Uani 1 1 d . . . . .
C25 C 0.7026(14) 0.2445(5) 1.3056(10) 0.111(3) Uani 1 1 d . . . . .
H25A H 0.782002 0.219337 1.357375 0.133 Uiso 1 1 calc R U . . .
H25B H 0.610452 0.238529 1.350415 0.133 Uiso 1 1 calc R U . . .
H25C H 0.691769 0.223757 1.215098 0.133 Uiso 1 1 calc R U . . .
C26 C 0.3644(10) 0.3520(7) 1.2367(9) 0.097(3) Uani 1 1 d . . . . .
H26 H 0.273582 0.340024 1.190419 0.117 Uiso 1 1 calc R U . . .
C27 C 0.3557(14) 0.3667(8) 1.3577(12) 0.127(4) Uani 1 1 d . . . . .
H27A H 0.441572 0.379190 1.411144 0.152 Uiso 1 1 calc R U . . .
H27B H 0.263088 0.365410 1.396651 0.152 Uiso 1 1 calc R U . . .
C28 C 0.3466(8) 0.4257(4) 0.9649(7) 0.0595(16) Uani 1 1 d . . . . .
C29 C 0.4723(8) 0.3907(3) 1.0159(7) 0.0570(16) Uani 1 1 d . . . . .
C30 C 0.5819(7) 0.3988(3) 0.9158(6) 0.0555(15) Uani 1 1 d . . . . .
C31 C 0.7281(7) 0.3767(4) 0.9030(7) 0.0603(16) Uani 1 1 d . . . . .
C32 C 0.7921(8) 0.3965(4) 0.7827(8) 0.0667(18) Uani 1 1 d . . . . .
C33 C 0.7148(9) 0.4364(4) 0.6793(8) 0.0678(18) Uani 1 1 d . . . . .
C34 C 0.5101(8) 0.4394(3) 0.8050(7) 0.0574(16) Uani 1 1 d . . . . .
H1 H 0.275(8) 0.713(5) 0.216(7) 0.07(2) Uiso 1 1 d . . . . .
H2 H 0.374(10) 0.597(5) -0.027(8) 0.10(3) Uiso 1 1 d . . . . .
H3 H 0.128(9) 0.665(4) -0.008(8) 0.09(2) Uiso 1 1 d . . . . .
H4 H 0.525(8) 0.571(4) 0.347(6) 0.058(17) Uiso 1 1 d . . . . .
H5 H -0.018(7) 0.672(3) 0.377(6) 0.043(15) Uiso 1 1 d . . . . .
H6 H -0.024(10) 0.571(6) 0.744(9) 0.11(3) Uiso 1 1 d . . . . .
H7 H 0.625(8) 0.480(4) 1.185(7) 0.06(2) Uiso 1 1 d . . . . .
H8 H 0.950(15) 0.316(7) 1.383(12) 0.15(4) Uiso 1 1 d . . . . .
H9 H 0.246(7) 0.430(3) 1.003(6) 0.052(16) Uiso 1 1 d . . . . .
H10 H 0.775(7) 0.348(3) 0.969(6) 0.052(17) Uiso 1 1 d . . . . .
H11 H 0.771(7) 0.452(4) 0.583(6) 0.063(19) Uiso 1 1 d . . . . .

loop_
_atom_site_aniso_label
_atom_site_aniso_U_11
_atom_site_aniso_U_22
_atom_site_aniso_U_33
_atom_site_aniso_U_23
_atom_site_aniso_U_13
_atom_site_aniso_U_12
Br1 0.0664(5) 0.1437(8) 0.1096(7) 0.0331(6) 0.0219(4) 0.0358(5)
Br2 0.0534(4) 0.1121(6) 0.1148(7) 0.0260(5) 0.0031(4) 0.0143(4)
N1 0.056(3) 0.062(3) 0.063(3) 0.012(3) -0.004(3) 0.005(2)
N2 0.059(3) 0.069(3) 0.062(3) 0.018(3) 0.000(3) 0.020(3)
N3 0.054(3) 0.069(3) 0.062(3) 0.008(3) -0.007(3) 0.011(3)
N4 0.067(4) 0.062(3) 0.058(3) 0.011(3) -0.002(3) 0.010(3)
C1 0.066(4) 0.066(4) 0.057(4) 0.011(3) 0.003(3) 0.010(4)
C2 0.074(4) 0.053(4) 0.064(4) 0.015(3) 0.004(3) 0.003(3)
C3 0.087(6) 0.070(5) 0.089(6) 0.012(4) 0.021(5) 0.004(4)
C4 0.098(7) 0.102(7) 0.118(7) 0.014(6) 0.033(6) 0.014(6)
C5 0.091(7) 0.116(8) 0.153(10) 0.038(8) 0.045(7) 0.010(6)
C6 0.074(6) 0.093(6) 0.152(9) 0.036(7) -0.023(6) -0.004(5)
C7 0.068(5) 0.064(4) 0.094(5) 0.023(4) -0.007(4) 0.001(4)
C8 0.107(7) 0.082(5) 0.110(7) 0.014(5) -0.028(6) -0.001(5)
C9 0.068(5) 0.124(8) 0.067(5) 0.020(5) 0.001(4) 0.000(5)
C10 0.077(6) 0.166(10) 0.074(5) 0.001(6) -0.004(4) -0.005(7)
C11 0.065(5) 0.066(4) 0.065(4) 0.014(3) 0.007(3) 0.019(3)
C12 0.058(4) 0.055(3) 0.056(3) 0.006(3) 0.005(3) 0.008(3)
C13 0.060(4) 0.043(3) 0.054(3) 0.000(3) -0.001(3) 0.002(3)
C14 0.055(3) 0.052(3) 0.059(4) 0.008(3) -0.004(3) 0.009(3)
C15 0.053(4) 0.057(3) 0.065(4) 0.002(3) 0.001(3) 0.009(3)
C16 0.062(4) 0.069(4) 0.056(4) 0.007(3) 0.002(3) 0.004(3)
C17 0.053(4) 0.049(3) 0.054(3) 0.005(3) 0.000(3) 0.005(3)
C18 0.059(4) 0.064(4) 0.061(4) 0.009(3) -0.004(3) -0.001(3)
C19 0.067(4) 0.063(4) 0.049(3) 0.001(3) -0.004(3) 0.006(3)
C20 0.073(5) 0.075(5) 0.066(4) -0.003(4) -0.001(4) -0.001(4)
C21 0.085(6) 0.090(5) 0.086(5) -0.018(5) -0.005(4) -0.010(5)
C22 0.083(6) 0.139(9) 0.097(7) -0.029(7) -0.020(5) -0.010(6)
C23 0.083(6) 0.140(10) 0.084(5) -0.005(6) -0.031(5) 0.025(6)
C24 0.082(5) 0.084(5) 0.052(4) 0.003(3) -0.012(3) 0.015(4)
C25 0.147(9) 0.075(5) 0.106(7) 0.023(5) -0.030(6) 0.025(5)
C26 0.075(5) 0.151(9) 0.065(5) 0.028(5) 0.004(4) -0.004(6)
C27 0.108(8) 0.153(9) 0.124(9) 0.028(9) 0.041(6) 0.012(8)
C28 0.053(4) 0.060(4) 0.065(4) 0.003(3) 0.001(3) 0.002(3)
C29 0.059(4) 0.051(3) 0.059(4) 0.003(3) -0.012(3) -0.001(3)
C30 0.058(4) 0.048(3) 0.059(4) 0.007(3) -0.011(3) 0.001(3)
C31 0.059(4) 0.054(3) 0.066(4) 0.009(3) -0.011(3) 0.005(3)
C32 0.053(4) 0.069(4) 0.078(5) 0.007(4) -0.001(3) 0.002(3)
C33 0.063(4) 0.065(4) 0.074(5) 0.017(4) 0.000(4) 0.005(3)
C34 0.063(4) 0.052(3) 0.056(4) 0.005(3) -0.010(3) 0.008(3)

loop_
_atom_type_symbol
_atom_type_description
_atom_type_scat_dispersion_real
_atom_type_scat_dispersion_imag
_atom_type_scat_source
C C 0.0033 0.0016
;
International Tables for Crystallography
(Vol. C, Tables 4.2.6.8 and 6.1.1.4)
;
H H 0.0000 0.0000
;
International Tables for Crystallography
(Vol. C, Table 6.1.1.4)
;
N N 0.0061 0.0033
;
International Tables for Crystallography
(Vol. C, Tables 4.2.6.8 and 6.1.1.4)
;
Br Br -0.2901 2.4595
;
International Tables for Crystallography
(Vol. C, Tables 4.2.6.8 and 6.1.1.4)
;

loop_
_geom_angle_atom_site_label_1
_geom_angle_atom_site_label_2
_geom_angle_atom_site_label_3
_geom_angle
_geom_angle_site_symmetry_1
_geom_angle_site_symmetry_3
_geom_angle_publ_flag
C17 N1 C16 115.3(6) . . ?
C17 N2 C11 108.5(5) . . ?
C17 N2 H2A 125.8 . . ?
C11 N2 H2A 125.8 . . ?
C34 N3 C28 108.3(5) . . ?
C34 N3 H3A 125.9 . . ?
C28 N3 H3A 125.9 . . ?
C33 N4 C34 116.1(6) . . ?
C9 C1 C12 112.8(7) . . ?
C9 C1 C2 112.6(6) . . ?
C12 C1 C2 111.0(5) . . ?
C9 C1 H1 113(5) . . ?
C12 C1 H1 109(4) . . ?
C2 C1 H1 97(5) . . ?
C3 C2 C7 119.0(8) . . ?
C3 C2 C1 120.5(7) . . ?
C7 C2 C1 120.5(7) . . ?
C2 C3 C4 123.2(9) . . ?
C2 C3 H2 117(5) . . ?
C4 C3 H2 120(5) . . ?
C5 C4 C3 117.3(11) . . ?
C5 C4 H4A 121.4 . . ?
C3 C4 H4A 121.4 . . ?
C6 C5 C4 121.9(11) . . ?
C6 C5 H5A 119.1 . . ?
C4 C5 H5A 119.1 . . ?
C5 C6 C7 121.5(10) . . ?
C5 C6 H6A 119.2 . . ?
C7 C6 H6A 119.2 . . ?
C6 C7 C2 117.1(9) . . ?
C6 C7 C8 120.3(9) . . ?
C2 C7 C8 122.6(8) . . ?
C7 C8 H8A 109.5 . . ?
C7 C8 H8B 109.5 . . ?
H8A C8 H8B 109.5 . . ?
C7 C8 H8C 109.5 . . ?
H8A C8 H8C 109.5 . . ?
H8B C8 H8C 109.5 . . ?
C10 C9 C1 126.7(9) . . ?
C10 C9 H3 107(4) . . ?
C1 C9 H3 125(4) . . ?
C9 C10 H10A 120.0 . . ?
C9 C10 H10B 120.0 . . ?
H10A C10 H10B 120.0 . . ?
C12 C11 N2 111.0(7) . . ?
C12 C11 H4 136(4) . . ?
N2 C11 H4 113(3) . . ?
C11 C12 C13 105.6(6) . . ?
C11 C12 C1 127.4(7) . . ?
C13 C12 C1 126.8(6) . . ?
C14 C13 C17 117.4(6) . . ?
C14 C13 C12 135.9(6) . . ?
C17 C13 C12 106.6(6) . . ?
C15 C14 C13 116.3(6) . . ?
C15 C14 H5 116(4) . . ?
C13 C14 H5 128(4) . . ?
C14 C15 C16 122.2(6) . . ?
C14 C15 Br1 120.0(5) . . ?
C16 C15 Br1 117.8(5) . . ?
N1 C16 C15 122.8(7) . . ?
N1 C16 H6 127(5) . . ?
C15 C16 H6 110(5) . . ?
N1 C17 N2 125.6(6) . . ?
N1 C17 C13 125.9(6) . . ?
N2 C17 C13 108.4(6) . . ?
C26 C18 C29 113.2(6) . . ?
C26 C18 C19 113.3(6) . . ?
C29 C18 C19 111.1(6) . . ?
C26 C18 H18 106.2 . . ?
C29 C18 H18 106.2 . . ?
C19 C18 H18 106.2 . . ?
C24 C19 C20 118.6(7) . . ?
C24 C19 C18 121.8(7) . . ?
C20 C19 C18 119.6(6) . . ?
C21 C20 C19 122.2(8) . . ?
C21 C20 H7 119(5) . . ?
C19 C20 H7 119(5) . . ?
C20 C21 C22 120.5(9) . . ?
C20 C21 H21 119.8 . . ?
C22 C21 H21 119.8 . . ?
C21 C22 C23 119.2(8) . . ?
C21 C22 H22 120.4 . . ?
C23 C22 H22 120.4 . . ?
C22 C23 C24 122.0(9) . . ?
C22 C23 H8 120(7) . . ?
C24 C23 H8 115(7) . . ?
C19 C24 C23 117.6(8) . . ?
C19 C24 C25 121.7(7) . . ?
C23 C24 C25 120.7(8) . . ?
C24 C25 H25A 109.5 . . ?
C24 C25 H25B 109.5 . . ?
H25A C25 H25B 109.5 . . ?
C24 C25 H25C 109.5 . . ?
H25A C25 H25C 109.5 . . ?
H25B C25 H25C 109.5 . . ?
C27 C26 C18 130.5(10) . . ?
C27 C26 H26 114.8 . . ?
C18 C26 H26 114.8 . . ?
C26 C27 H27A 120.0 . . ?
C26 C27 H27B 120.0 . . ?
H27A C27 H27B 120.0 . . ?
C29 C28 N3 110.4(7) . . ?
C29 C28 H9 130(4) . . ?
N3 C28 H9 119(4) . . ?
C28 C29 C30 106.6(5) . . ?
C28 C29 C18 128.7(7) . . ?
C30 C29 C18 124.7(6) . . ?
C31 C30 C34 117.8(6) . . ?
C31 C30 C29 136.2(6) . . ?
C34 C30 C29 106.0(6) . . ?
C30 C31 C32 116.3(6) . . ?
C30 C31 H10 120(4) . . ?
C32 C31 H10 123(4) . . ?
C31 C32 C33 122.6(7) . . ?
C31 C32 Br2 118.7(5) . . ?
C33 C32 Br2 118.7(6) . . ?
N4 C33 C32 122.1(7) . . ?
N4 C33 H11 117(3) . . ?
C32 C33 H11 120(3) . . ?
N4 C34 N3 126.0(6) . . ?
N4 C34 C30 125.2(6) . . ?
N3 C34 C30 108.8(6) . . ?

loop_
_geom_bond_atom_site_label_1
_geom_bond_atom_site_label_2
_geom_bond_distance
_geom_bond_site_symmetry_2
_geom_bond_publ_flag
Br1 C15 1.887(7) . ?
Br2 C32 1.906(7) . ?
N1 C17 1.333(8) . ?
N1 C16 1.347(9) . ?
N2 C17 1.343(8) . ?
N2 C11 1.374(9) . ?
N2 H2A 0.8600 . ?
N3 C34 1.340(9) . ?
N3 C28 1.390(9) . ?
N3 H3A 0.8600 . ?
N4 C33 1.330(10) . ?
N4 C34 1.336(9) . ?
C1 C9 1.508(11) . ?
C1 C12 1.511(9) . ?
C1 C2 1.519(10) . ?
C1 H1 0.92(8) . ?
C2 C3 1.357(11) . ?
C2 C7 1.402(10) . ?
C3 C4 1.381(13) . ?
C3 H2 1.05(9) . ?
C4 C5 1.355(17) . ?
C4 H4A 0.9300 . ?
C5 C6 1.344(16) . ?
C5 H5A 0.9300 . ?
C6 C7 1.401(14) . ?
C6 H6A 0.9300 . ?
C7 C8 1.502(13) . ?
C8 H8A 0.9600 . ?
C8 H8B 0.9600 . ?
C8 H8C 0.9600 . ?
C9 C10 1.292(14) . ?
C9 H3 1.10(8) . ?
C10 H10A 0.9300 . ?
C10 H10B 0.9300 . ?
C11 C12 1.361(9) . ?
C11 H4 1.04(7) . ?
C12 C13 1.434(9) . ?
C13 C14 1.401(9) . ?
C13 C17 1.418(8) . ?
C14 C15 1.382(9) . ?
C14 H5 0.96(6) . ?
C15 C16 1.385(9) . ?
C16 H6 1.08(9) . ?
C18 C26 1.500(12) . ?
C18 C29 1.509(9) . ?
C18 C19 1.530(9) . ?
C18 H18 0.9800 . ?
C19 C24 1.392(9) . ?
C19 C20 1.391(11) . ?
C20 C21 1.339(11) . ?
C20 H7 0.83(7) . ?
C21 C22 1.353(13) . ?
C21 H21 0.9300 . ?
C22 C23 1.378(16) . ?
C22 H22 0.9300 . ?
C23 C24 1.391(12) . ?
C23 H8 0.99(13) . ?
C24 C25 1.498(12) . ?
C25 H25A 0.9600 . ?
C25 H25B 0.9600 . ?
C25 H25C 0.9600 . ?
C26 C27 1.219(13) . ?
C26 H26 0.9300 . ?
C27 H27A 0.9300 . ?
C27 H27B 0.9300 . ?
C28 C29 1.357(9) . ?
C28 H9 0.99(7) . ?
C29 C30 1.431(10) . ?
C30 C31 1.377(9) . ?
C30 C34 1.427(8) . ?
C31 C32 1.383(10) . ?
C31 H10 0.91(7) . ?
C32 C33 1.390(9) . ?
C33 H11 1.12(6) . ?

loop_
_geom_hbond_atom_site_label_D
_geom_hbond_atom_site_label_H
_geom_hbond_atom_site_label_A
_geom_hbond_site_symmetry_D
_geom_hbond_site_symmetry_H
_geom_hbond_site_symmetry_A
_geom_hbond_distance_DA
_geom_hbond_distance_DH
_geom_hbond_distance_HA
_geom_hbond_angle_DHA
_geom_hbond_publ_flag
N2 H2A N4 . . . 2.911(8) 0.860 2.058 171.4 no
N3 H3A N1 . . . 2.955(8) 0.860 2.106 169.0 no

loop_
_geom_torsion_atom_site_label_1
_geom_torsion_atom_site_label_2
_geom_torsion_atom_site_label_3
_geom_torsion_atom_site_label_4
_geom_torsion
_geom_torsion_site_symmetry_1
_geom_torsion_site_symmetry_2
_geom_torsion_site_symmetry_3
_geom_torsion_site_symmetry_4
_geom_torsion_publ_flag
C9 C1 C2 C3 -23.4(10) . . . . ?
C12 C1 C2 C3 104.0(7) . . . . ?
C9 C1 C2 C7 158.8(7) . . . . ?
C12 C1 C2 C7 -73.7(8) . . . . ?
C7 C2 C3 C4 -1.2(11) . . . . ?
C1 C2 C3 C4 -179.0(7) . . . . ?
C2 C3 C4 C5 -0.7(13) . . . . ?
C3 C4 C5 C6 1.9(15) . . . . ?
C4 C5 C6 C7 -1.1(15) . . . . ?
C5 C6 C7 C2 -0.8(12) . . . . ?
C5 C6 C7 C8 -179.9(8) . . . . ?
C3 C2 C7 C6 1.9(10) . . . . ?
C1 C2 C7 C6 179.7(6) . . . . ?
C3 C2 C7 C8 -179.0(7) . . . . ?
C1 C2 C7 C8 -1.2(10) . . . . ?
C12 C1 C9 C10 -15.6(13) . . . . ?
C2 C1 C9 C10 110.9(10) . . . . ?
C17 N2 C11 C12 -0.5(8) . . . . ?
N2 C11 C12 C13 0.8(8) . . . . ?
N2 C11 C12 C1 175.6(6) . . . . ?
C9 C1 C12 C11 121.5(8) . . . . ?
C2 C1 C12 C11 -5.9(10) . . . . ?
C9 C1 C12 C13 -64.8(9) . . . . ?
C2 C1 C12 C13 167.8(6) . . . . ?
C11 C12 C13 C14 177.5(7) . . . . ?
C1 C12 C13 C14 2.7(12) . . . . ?
C11 C12 C13 C17 -0.8(7) . . . . ?
C1 C12 C13 C17 -175.6(6) . . . . ?
C17 C13 C14 C15 -0.2(8) . . . . ?
C12 C13 C14 C15 -178.4(6) . . . . ?
C13 C14 C15 C16 -0.5(9) . . . . ?
C13 C14 C15 Br1 -179.0(5) . . . . ?
C17 N1 C16 C15 -0.2(9) . . . . ?
C14 C15 C16 N1 0.8(10) . . . . ?
Br1 C15 C16 N1 179.3(5) . . . . ?
C16 N1 C17 N2 178.2(6) . . . . ?
C16 N1 C17 C13 -0.6(9) . . . . ?
C11 N2 C17 N1 -179.0(6) . . . . ?
C11 N2 C17 C13 -0.1(7) . . . . ?
C14 C13 C17 N1 0.8(9) . . . . ?
C12 C13 C17 N1 179.5(6) . . . . ?
C14 C13 C17 N2 -178.1(5) . . . . ?
C12 C13 C17 N2 0.5(7) . . . . ?
C26 C18 C19 C24 91.4(9) . . . . ?
C29 C18 C19 C24 -139.9(7) . . . . ?
C26 C18 C19 C20 -90.8(8) . . . . ?
C29 C18 C19 C20 38.0(9) . . . . ?
C24 C19 C20 C21 -1.6(12) . . . . ?
C18 C19 C20 C21 -179.5(7) . . . . ?
C19 C20 C21 C22 2.6(14) . . . . ?
C20 C21 C22 C23 -2.0(15) . . . . ?
C21 C22 C23 C24 0.4(16) . . . . ?
C20 C19 C24 C23 0.0(11) . . . . ?
C18 C19 C24 C23 177.9(8) . . . . ?
C20 C19 C24 C25 179.4(8) . . . . ?
C18 C19 C24 C25 -2.8(11) . . . . ?
C22 C23 C24 C19 0.6(14) . . . . ?
C22 C23 C24 C25 -178.8(10) . . . . ?
C29 C18 C26 C27 -132.0(13) . . . . ?
C19 C18 C26 C27 -4.4(17) . . . . ?
C34 N3 C28 C29 -0.6(7) . . . . ?
N3 C28 C29 C30 0.8(7) . . . . ?
N3 C28 C29 C18 -178.7(6) . . . . ?
C26 C18 C29 C28 -1.9(10) . . . . ?
C19 C18 C29 C28 -130.7(7) . . . . ?
C26 C18 C29 C30 178.6(7) . . . . ?
C19 C18 C29 C30 49.8(8) . . . . ?
C28 C29 C30 C31 -179.4(7) . . . . ?
C18 C29 C30 C31 0.2(11) . . . . ?
C28 C29 C30 C34 -0.7(6) . . . . ?
C18 C29 C30 C34 178.9(5) . . . . ?
C34 C30 C31 C32 0.2(9) . . . . ?
C29 C30 C31 C32 178.8(6) . . . . ?
C30 C31 C32 C33 -0.1(10) . . . . ?
C30 C31 C32 Br2 -179.1(5) . . . . ?
C34 N4 C33 C32 -0.6(10) . . . . ?
C31 C32 C33 N4 0.2(11) . . . . ?
Br2 C32 C33 N4 179.2(6) . . . . ?
C33 N4 C34 N3 -179.2(7) . . . . ?
C33 N4 C34 C30 0.8(9) . . . . ?
C28 N3 C34 N4 -179.9(6) . . . . ?
C28 N3 C34 C30 0.1(7) . . . . ?
C31 C30 C34 N4 -0.6(9) . . . . ?
C29 C30 C34 N4 -179.6(6) . . . . ?
C31 C30 C34 N3 179.3(6) . . . . ?
C29 C30 C34 N3 0.4(7) . . . . ?
